data_4506236
loop_
_publ_author_name
'Tao, Qian'
'Chen, Jia-Mei'
'Ma, Lei'
'Lu, Tong-Bu'

_publ_section_title
;
 Phenazopyridine Cocrystal and Salts That Exhibit Enhanced Solubility and
 Stability
;
_journal_issue 6
_journal_name_full 'Crystal Growth &amp; Design'
_journal_page_first 3144
_journal_paper_doi 10.1021/cg300327x
_journal_volume 12
_journal_year 2012
_chemical_formula_moiety 'C11 H12 N5, C8 H7 O3'
_chemical_formula_sum 'C19 H19 N5 O3'
_chemical_formula_weight 365.39
_chemical_melting_point 448.4
_chemical_name_common 'phenazopyridine 4-hydroxyphenylacetic acid'
_chemical_name_systematic
; 
 ? 
;
_space_group_IT_number 15
_symmetry_cell_setting monoclinic
_symmetry_space_group_name_Hall '-C 2yc'
_symmetry_space_group_name_H-M 'C 1 2/c 1'
_atom_sites_solution_hydrogens geom
_atom_sites_solution_primary direct
_atom_sites_solution_secondary difmap
_audit_creation_method SHELXL-97
_cell_angle_alpha 90.00
_cell_angle_beta 97.728(2)
_cell_angle_gamma 90.00
_cell_formula_units_Z 8
_cell_length_a 13.2789(2)
_cell_length_b 10.3034(2)
_cell_length_c 26.0066(4)
_cell_measurement_reflns_used 3567
_cell_measurement_temperature 293(2)
_cell_measurement_theta_max 71.2863
_cell_measurement_theta_min 3.4272
_cell_volume 3525.85(10)
_computing_structure_refinement 'SHELXL-97 (Sheldrick, 1997)'
_computing_structure_solution 'SHELXS-97 (Sheldrick, 1990)'
_diffrn_ambient_temperature 293(2)
_diffrn_detector_area_resol_mean 8.2417
_diffrn_measured_fraction_theta_full 0.965
_diffrn_measured_fraction_theta_max 0.965
_diffrn_measurement_device_type 'Xcalibur, Onyx, Nova'
_diffrn_measurement_method '\w scans'
_diffrn_radiation_monochromator graphite
_diffrn_radiation_source 'fine-focus sealed tube'
_diffrn_radiation_type CuK\a
_diffrn_radiation_wavelength 1.54178
_diffrn_reflns_av_R_equivalents 0.0302
_diffrn_reflns_av_sigmaI/netI 0.0365
_diffrn_reflns_limit_h_max 13
_diffrn_reflns_limit_h_min -16
_diffrn_reflns_limit_k_max 12
_diffrn_reflns_limit_k_min -10
_diffrn_reflns_limit_l_max 31
_diffrn_reflns_limit_l_min -25
_diffrn_reflns_number 7102
_diffrn_reflns_theta_full 71.42
_diffrn_reflns_theta_max 71.42
_diffrn_reflns_theta_min 3.43
_exptl_absorpt_coefficient_mu 0.794
_exptl_absorpt_correction_T_max 1.00000
_exptl_absorpt_correction_T_min 0.62500
_exptl_absorpt_correction_type multi-scan
_exptl_absorpt_process_details
;
CrysAlisPro, Agilent Technologies,
Version 1.171.34.49 (release 20-01-2011 CrysAlis171 .NET)
(compiled Jan 20 2011,15:58:25)
Empirical absorption correction using spherical harmonics,
 implemented in SCALE3 ABSPACK scaling algorithm.
;
_exptl_crystal_colour yellow
_exptl_crystal_density_diffrn 1.377
_exptl_crystal_density_method 'not measured'
_exptl_crystal_description block
_exptl_crystal_F_000 1536
_exptl_crystal_size_max 0.3
_exptl_crystal_size_mid 0.2
_exptl_crystal_size_min 0.2
_refine_diff_density_max 0.182
_refine_diff_density_min -0.213
_refine_diff_density_rms 0.047
_refine_ls_extinction_method none
_refine_ls_goodness_of_fit_ref 1.041
_refine_ls_hydrogen_treatment mixed
_refine_ls_matrix_type full
_refine_ls_number_parameters 249
_refine_ls_number_reflns 3319
_refine_ls_number_restraints 0
_refine_ls_restrained_S_all 1.041
_refine_ls_R_factor_all 0.0573
_refine_ls_R_factor_gt 0.0433
_refine_ls_shift/su_max 0.001
_refine_ls_shift/su_mean 0.000
_refine_ls_structure_factor_coef Fsqd
_refine_ls_weighting_details 'calc w=1/[\s^2^(Fo^2^)+(0.0650P)^2^+0.4389P] where P=(Fo^2^+2Fc^2^)/3'
_refine_ls_weighting_scheme calc
_refine_ls_wR_factor_gt 0.1074
_refine_ls_wR_factor_ref 0.1247
_reflns_number_gt 2567
_reflns_number_total 3319
_reflns_threshold_expression >2sigma(I)
_cod_data_source_file cg300327x_si_004.cif
_cod_data_source_block tq_3_110506
_cod_database_code 4506236

loop_
_symmetry_equiv_pos_as_xyz
'x, y, z'
'-x, y, -z+1/2'
'x+1/2, y+1/2, z'
'-x+1/2, y+1/2, -z+1/2'
'-x, -y, -z'
'x, -y, z-1/2'
'-x+1/2, -y+1/2, -z'
'x+1/2, -y+1/2, z-1/2'

loop_
_atom_site_label
_atom_site_type_symbol
_atom_site_fract_x
_atom_site_fract_y
_atom_site_fract_z
_atom_site_U_iso_or_equiv
_atom_site_adp_type
_atom_site_occupancy
_atom_site_symmetry_multiplicity
_atom_site_calc_flag
_atom_site_refinement_flags
O1 O 0.80022(9) 0.33279(13) 0.58970(5) 0.0559(3) Uani 1 1 d .
C1 C 0.51223(17) 0.7486(2) 0.32106(8) 0.0652(5) Uani 1 1 d .
H1 H 0.5107 0.8148 0.2967 0.078 Uiso 1 1 calc R
C2 C 0.60038(16) 0.7227(2) 0.35338(8) 0.0620(5) Uani 1 1 d .
H2 H 0.6589 0.7706 0.3507 0.074 Uiso 1 1 calc R
C3 C 0.83642(13) 0.46164(18) 0.76468(7) 0.0520(4) Uani 1 1 d .
H3 H 0.8257 0.5505 0.7672 0.062 Uiso 1 1 calc R
C4 C 0.84991(13) 0.40708(18) 0.71711(7) 0.0502(4) Uani 1 1 d .
H4 H 0.8483 0.4602 0.6881 0.060 Uiso 1 1 calc R
C5 C 0.85386(12) 0.25167(18) 0.80383(7) 0.0488(4) Uani 1 1 d .
H5 H 0.8551 0.1986 0.8328 0.059 Uiso 1 1 calc R
C6 C 0.42579(16) 0.6765(2) 0.32469(8) 0.0628(5) Uani 1 1 d .
H6 H 0.3668 0.6936 0.3022 0.075 Uiso 1 1 calc R
C7 C 0.88470(13) 0.2148(2) 0.66155(6) 0.0503(4) Uani 1 1 d .
H7A H 0.8957 0.1223 0.6666 0.060 Uiso 1 1 calc R
H7B H 0.9463 0.2517 0.6514 0.060 Uiso 1 1 calc R
C8 C 0.86701(12) 0.19824(17) 0.75611(6) 0.0462(4) Uani 1 1 d .
H8 H 0.8769 0.1092 0.7536 0.055 Uiso 1 1 calc R
C9 C 0.42580(14) 0.57981(18) 0.36120(7) 0.0508(4) Uani 1 1 d .
H9 H 0.3670 0.5325 0.3638 0.061 Uiso 1 1 calc R
C10 C 0.79784(12) 0.23545(17) 0.61780(6) 0.0437(4) Uani 1 1 d .
C11 C 0.60160(13) 0.62520(19) 0.38983(7) 0.0516(4) Uani 1 1 d .
H11 H 0.6614 0.6074 0.4117 0.062 Uiso 1 1 calc R
C12 C 0.46401(12) 0.09137(16) 0.54794(6) 0.0427(4) Uani 1 1 d .
C13 C 0.37550(12) 0.21211(18) 0.47750(6) 0.0463(4) Uani 1 1 d .
H13 H 0.3169 0.2263 0.4543 0.056 Uiso 1 1 calc R
C14 C 0.37522(12) 0.11526(18) 0.51296(7) 0.0472(4) Uani 1 1 d .
H14 H 0.3172 0.0654 0.5141 0.057 Uiso 1 1 calc R
O3 O 0.83089(10) 0.43039(15) 0.85681(5) 0.0608(4) Uani 1 1 d .
H3A H 0.8040 0.5022 0.8544 0.091 Uiso 1 1 calc R
C16 C 0.86569(11) 0.27456(17) 0.71224(6) 0.0425(4) Uani 1 1 d .
C17 C 0.83896(11) 0.38348(18) 0.80818(7) 0.0459(4) Uani 1 1 d .
C18 C 0.51519(12) 0.55364(17) 0.39431(6) 0.0428(4) Uani 1 1 d .
C19 C 0.54831(11) 0.26775(15) 0.51057(6) 0.0379(3) Uani 1 1 d .
N2 N 0.44961(10) 0.38652(14) 0.43624(5) 0.0443(3) Uani 1 1 d .
C21 C 0.45999(11) 0.29153(16) 0.47439(6) 0.0410(4) Uani 1 1 d .
N3 N 0.63270(10) 0.33642(15) 0.51286(5) 0.0465(3) Uani 1 1 d .
H3B H 0.6838 0.3181 0.5357 0.056 Uiso 1 1 calc R
H3C H 0.6366 0.3994 0.4915 0.056 Uiso 1 1 calc R
O2 O 0.72623(9) 0.15404(13) 0.61278(5) 0.0546(3) Uani 1 1 d .
N5 N 0.47137(11) -0.00304(15) 0.58258(6) 0.0502(4) Uani 1 1 d .
H5A H 0.5273 -0.0146 0.6029 0.060 Uiso 1 1 calc R
H5B H 0.4202 -0.0530 0.5848 0.060 Uiso 1 1 calc R
N1 N 0.52681(10) 0.45706(14) 0.43349(5) 0.0438(3) Uani 1 1 d .
N4 N 0.54607(10) 0.16893(13) 0.54523(5) 0.0397(3) Uani 1 1 d .
H4N H 0.6016(15) 0.160(2) 0.5682(8) 0.050(5) Uiso 1 1 d .

loop_
_atom_site_aniso_label
_atom_site_aniso_U_11
_atom_site_aniso_U_22
_atom_site_aniso_U_33
_atom_site_aniso_U_23
_atom_site_aniso_U_13
_atom_site_aniso_U_12
O1 0.0506(6) 0.0577(8) 0.0567(7) 0.0085(6) -0.0025(5) -0.0135(6)
C1 0.0777(13) 0.0649(13) 0.0547(11) 0.0155(10) 0.0154(9) 0.0040(10)
C2 0.0597(11) 0.0630(12) 0.0673(12) 0.0083(10) 0.0233(9) -0.0052(9)
C3 0.0537(10) 0.0404(9) 0.0601(11) -0.0077(8) 0.0012(8) 0.0036(7)
C4 0.0553(9) 0.0462(9) 0.0471(9) 0.0015(8) -0.0006(7) 0.0016(7)
C5 0.0478(9) 0.0500(10) 0.0488(9) 0.0013(8) 0.0068(7) 0.0049(7)
C6 0.0665(12) 0.0640(13) 0.0561(11) 0.0094(10) 0.0016(9) 0.0078(10)
C7 0.0449(8) 0.0608(11) 0.0437(9) -0.0088(8) 0.0004(6) 0.0100(8)
C8 0.0450(8) 0.0411(9) 0.0514(9) -0.0034(8) 0.0026(7) 0.0058(7)
C9 0.0516(9) 0.0470(10) 0.0533(10) -0.0017(8) 0.0053(7) 0.0009(7)
C10 0.0405(8) 0.0491(9) 0.0413(8) -0.0037(7) 0.0051(6) -0.0021(7)
C11 0.0485(9) 0.0541(11) 0.0528(10) 0.0008(8) 0.0095(7) 0.0023(8)
C12 0.0424(8) 0.0394(8) 0.0476(9) -0.0058(7) 0.0105(6) -0.0030(7)
C13 0.0392(8) 0.0497(10) 0.0480(9) -0.0035(8) -0.0011(6) -0.0021(7)
C14 0.0390(8) 0.0484(10) 0.0531(9) -0.0015(8) 0.0028(7) -0.0075(7)
O3 0.0626(8) 0.0695(9) 0.0491(7) -0.0154(6) 0.0032(6) 0.0147(7)
C16 0.0342(7) 0.0479(9) 0.0436(8) -0.0047(7) -0.0021(6) 0.0023(6)
C17 0.0379(8) 0.0514(10) 0.0473(9) -0.0114(8) 0.0018(6) 0.0038(7)
C18 0.0494(8) 0.0415(9) 0.0382(8) -0.0041(7) 0.0089(6) 0.0035(7)
C19 0.0385(7) 0.0383(8) 0.0369(7) -0.0058(6) 0.0055(6) -0.0015(6)
N2 0.0444(7) 0.0430(7) 0.0452(7) -0.0023(6) 0.0051(6) 0.0007(6)
C21 0.0406(8) 0.0403(8) 0.0420(8) -0.0032(7) 0.0048(6) 0.0000(6)
N3 0.0410(7) 0.0506(8) 0.0467(7) 0.0052(6) 0.0009(5) -0.0070(6)
O2 0.0504(6) 0.0562(8) 0.0546(7) 0.0090(6) -0.0022(5) -0.0100(6)
N5 0.0460(8) 0.0463(8) 0.0581(9) 0.0079(7) 0.0065(6) -0.0078(6)
N1 0.0467(7) 0.0440(8) 0.0408(7) -0.0014(6) 0.0063(5) 0.0006(6)
N4 0.0377(7) 0.0411(7) 0.0392(7) -0.0009(6) 0.0016(5) -0.0022(5)

loop_
_atom_type_symbol
_atom_type_description
_atom_type_scat_dispersion_real
_atom_type_scat_dispersion_imag
_atom_type_scat_source
C C 0.0181 0.0091 'International Tables Vol C Tables 4.2.6.8 and 6.1.1.4'
H H 0.0000 0.0000 'International Tables Vol C Tables 4.2.6.8 and 6.1.1.4'
N N 0.0311 0.0180 'International Tables Vol C Tables 4.2.6.8 and 6.1.1.4'
O O 0.0492 0.0322 'International Tables Vol C Tables 4.2.6.8 and 6.1.1.4'

loop_
_geom_angle_atom_site_label_1
_geom_angle_atom_site_label_2
_geom_angle_atom_site_label_3
_geom_angle
C2 C1 C6 120.1(2)
C2 C1 H1 119.9
C6 C1 H1 119.9
C1 C2 C11 119.51(19)
C1 C2 H2 120.2
C11 C2 H2 120.2
C17 C3 C4 119.94(17)
C17 C3 H3 120.0
C4 C3 H3 120.0
C16 C4 C3 121.11(17)
C16 C4 H4 119.4
C3 C4 H4 119.4
C17 C5 C8 120.00(17)
C17 C5 H5 120.0
C8 C5 H5 120.0
C9 C6 C1 120.90(18)
C9 C6 H6 119.5
C1 C6 H6 119.5
C16 C7 C10 113.42(14)
C16 C7 H7A 108.9
C10 C7 H7A 108.9
C16 C7 H7B 108.9
C10 C7 H7B 108.9
H7A C7 H7B 107.7
C16 C8 C5 121.46(16)
C16 C8 H8 119.3
C5 C8 H8 119.3
C6 C9 C18 119.12(18)
C6 C9 H9 120.4
C18 C9 H9 120.4
O1 C10 O2 123.62(14)
O1 C10 C7 118.39(15)
O2 C10 C7 117.98(16)
C2 C11 C18 120.88(16)
C2 C11 H11 119.6
C18 C11 H11 119.6
N5 C12 N4 118.79(14)
N5 C12 C14 123.18(15)
N4 C12 C14 118.03(16)
C14 C13 C21 122.94(14)
C14 C13 H13 118.5
C21 C13 H13 118.5
C13 C14 C12 119.17(15)
C13 C14 H14 120.4
C12 C14 H14 120.4
C17 O3 H3A 109.5
C8 C16 C4 117.93(16)
C8 C16 C7 120.26(16)
C4 C16 C7 121.77(16)
O3 C17 C5 116.91(17)
O3 C17 C3 123.50(17)
C5 C17 C3 119.56(16)
C11 C18 C9 119.45(17)
C11 C18 N1 115.07(14)
C9 C18 N1 125.48(16)
N3 C19 N4 117.68(13)
N3 C19 C21 123.85(15)
N4 C19 C21 118.47(14)
N1 N2 C21 116.23(13)
N2 C21 C13 116.77(13)
N2 C21 C19 126.03(14)
C13 C21 C19 117.20(15)
C19 N3 H3B 120.0
C19 N3 H3C 120.0
H3B N3 H3C 120.0
C12 N5 H5A 120.0
C12 N5 H5B 120.0
H5A N5 H5B 120.0
N2 N1 C18 115.64(13)
C12 N4 C19 124.18(13)
C12 N4 H4N 120.2(13)
C19 N4 H4N 115.6(13)

loop_
_geom_bond_atom_site_label_1
_geom_bond_atom_site_label_2
_geom_bond_distance
O1 C10 1.244(2)
C1 C2 1.372(3)
C1 C6 1.381(3)
C1 H1 0.9300
C2 C11 1.380(3)
C2 H2 0.9300
C3 C17 1.385(3)
C3 C4 1.392(3)
C3 H3 0.9300
C4 C16 1.390(3)
C4 H4 0.9300
C5 C17 1.379(3)
C5 C8 1.390(2)
C5 H5 0.9300
C6 C9 1.376(3)
C6 H6 0.9300
C7 C16 1.507(2)
C7 C10 1.522(2)
C7 H7A 0.9700
C7 H7B 0.9700
C8 C16 1.384(2)
C8 H8 0.9300
C9 C18 1.396(2)
C9 H9 0.9300
C10 O2 1.262(2)
C11 C18 1.382(3)
C11 H11 0.9300
C12 N5 1.321(2)
C12 N4 1.361(2)
C12 C14 1.411(2)
C13 C14 1.359(3)
C13 C21 1.400(2)
C13 H13 0.9300
C14 H14 0.9300
O3 C17 1.372(2)
O3 H3A 0.8200
C18 N1 1.418(2)
C19 N3 1.320(2)
C19 N4 1.363(2)
C19 C21 1.423(2)
N2 N1 1.267(2)
N2 C21 1.387(2)
N3 H3B 0.8600
N3 H3C 0.8600
N5 H5A 0.8600
N5 H5B 0.8600
N4 H4N 0.89(2)

loop_
_geom_hbond_atom_site_label_D
_geom_hbond_atom_site_label_H
_geom_hbond_atom_site_label_A
_geom_hbond_distance_DH
_geom_hbond_distance_HA
_geom_hbond_distance_DA
_geom_hbond_angle_DHA
_geom_hbond_site_symmetry_A
N4 H4N O2 0.89(2) 1.89(2) 2.7753(17) 173.9(19) .
N5 H5B O1 0.86 2.00 2.8589(19) 179.3 3_445
N5 H5A O3 0.86 2.11 2.9557(19) 169.6 4_646
N3 H3C N1 0.86 2.04 2.6464(19) 126.7 .
N3 H3B O2 0.86 2.63 3.3102(19) 137.4 .
N3 H3B O1 0.86 1.95 2.7833(17) 162.9 .
O3 H3A O2 0.82 1.85 2.5831(19) 147.7 4_656
